data_7243973
loop_
_publ_author_name
'Teixeira, Micha\"el'
'Maia, Renata A.'
'Karmazin, Lydia'
'Louis, Beno\^it'
'Baudron, St\'ephane A.'

_publ_section_title
;
 Ionothermal synthesis of calcium-based metal--organic frameworks in a
 deep eutectic solvent
;
_journal_issue 3
_journal_name_full CrystEngComm
_journal_page_first 601
_journal_page_last 608
_journal_paper_doi 10.1039/D1CE01497H
_journal_volume 24
_journal_year 2022
_chemical_formula_sum 'C11 H10 Ca N2 O7'
_chemical_formula_weight 322.29
_space_group_crystal_system triclinic
_space_group_IT_number 2
_space_group_name_Hall '-P 1'
_space_group_name_H-M_alt 'P -1'
_atom_sites_solution_hydrogens geom
_audit_creation_method SHELXL-2016/6
_audit_update_record
;
2021-11-08 deposited with the CCDC.	2021-11-30 downloaded from the CCDC.
;
_cell_angle_alpha 64.455(3)
_cell_angle_beta 86.316(4)
_cell_angle_gamma 74.126(4)
_cell_formula_units_Z 2
_cell_length_a 8.4045(10)
_cell_length_b 8.6975(9)
_cell_length_c 9.8540(13)
_cell_measurement_reflns_used 1745
_cell_measurement_temperature 173(2)
_cell_measurement_theta_max 26.81
_cell_measurement_theta_min 2.30
_cell_volume 623.92(13)
_computing_cell_refinement 'Bruker SAINT'
_computing_data_collection 'Bruker APEX2'
_computing_data_reduction 'Bruker SAINT'
_computing_molecular_graphics 'Bruker SHELXTL'
_computing_publication_material 'Bruker SHELXTL'
_computing_structure_refinement 'SHELXL-2016/6 (Sheldrick, 2016)'
_computing_structure_solution 'SHELXS-97 (Sheldrick 2008)'
_diffrn_ambient_temperature 173(2)
_diffrn_measured_fraction_theta_full 1.000
_diffrn_measured_fraction_theta_max 0.892
_diffrn_measurement_device_type 'Bruker APEX-II CCD'
_diffrn_measurement_method '\f and \w scans'
_diffrn_radiation_type MoK\a
_diffrn_radiation_wavelength 0.71073
_diffrn_reflns_av_R_equivalents 0.0555
_diffrn_reflns_av_unetI/netI 0.0802
_diffrn_reflns_Laue_measured_fraction_full 1.000
_diffrn_reflns_Laue_measured_fraction_max 0.892
_diffrn_reflns_limit_h_max 11
_diffrn_reflns_limit_h_min -11
_diffrn_reflns_limit_k_max 11
_diffrn_reflns_limit_k_min -8
_diffrn_reflns_limit_l_max 13
_diffrn_reflns_limit_l_min -13
_diffrn_reflns_number 8071
_diffrn_reflns_point_group_measured_fraction_full 1.000
_diffrn_reflns_point_group_measured_fraction_max 0.892
_diffrn_reflns_theta_full 25.242
_diffrn_reflns_theta_max 30.115
_diffrn_reflns_theta_min 2.295
_exptl_absorpt_coefficient_mu 0.542
_exptl_absorpt_correction_T_max 0.988
_exptl_absorpt_correction_T_min 0.983
_exptl_absorpt_correction_type multi-scan
_exptl_absorpt_process_details sadabs
_exptl_crystal_colour colourless
_exptl_crystal_density_diffrn 1.716
_exptl_crystal_density_meas ?
_exptl_crystal_description platelet
_exptl_crystal_F_000 332
_exptl_crystal_size_max 0.030
_exptl_crystal_size_mid 0.030
_exptl_crystal_size_min 0.020
_refine_diff_density_max 0.932
_refine_diff_density_min -0.584
_refine_diff_density_rms 0.127
_refine_ls_extinction_method none
_refine_ls_goodness_of_fit_ref 1.093
_refine_ls_hydrogen_treatment constr
_refine_ls_matrix_type full
_refine_ls_number_parameters 193
_refine_ls_number_reflns 3376
_refine_ls_number_restraints 0
_refine_ls_restrained_S_all 1.093
_refine_ls_R_factor_all 0.0904
_refine_ls_R_factor_gt 0.0637
_refine_ls_shift/su_max 0.002
_refine_ls_shift/su_mean 0.000
_refine_ls_structure_factor_coef Fsqd
_refine_ls_weighting_details 'w=1/[\s^2^(Fo^2^)+(0.0646P)^2^+1.7738P] where P=(Fo^2^+2Fc^2^)/3'
_refine_ls_weighting_scheme calc
_refine_ls_wR_factor_gt 0.1680
_refine_ls_wR_factor_ref 0.1819
_reflns_Friedel_coverage 0.000
_reflns_number_gt 2462
_reflns_number_total 3376
_reflns_threshold_expression 'I > 2\s(I)'
_cod_data_source_file d1ce01497h2.cif
_cod_data_source_block CaMOF3
_cod_depositor_comments
;
The following automatic conversions were performed:

data item '_exptl_crystal_density_meas' value 'not measured' was
changed to '?' -- the value is perceived as not measured.

Automatic conversion script
Id: cif_fix_values 7556 2019-12-06 15:28:31Z antanas 

 Adding full bibliography for 7243973--7243978.cif.
;
_cod_database_code 7243973
_shelx_shelxl_version_number 2016/6
_shelx_space_group_comment
;
The symmetry employed for this shelxl refinement is uniquely defined
by the following loop, which should always be used as a source of
symmetry information in preference to the above space-group names.
They are only intended as comments.
;
_shelx_estimated_absorpt_t_min 0.984
_shelx_estimated_absorpt_t_max 0.989

loop_
_space_group_symop_operation_xyz
'x, y, z'
'-x, -y, -z'

loop_
_atom_site_label
_atom_site_type_symbol
_atom_site_fract_x
_atom_site_fract_y
_atom_site_fract_z
_atom_site_U_iso_or_equiv
_atom_site_adp_type
_atom_site_occupancy
_atom_site_site_symmetry_order
_atom_site_calc_flag
_atom_site_refinement_flags_posn
_atom_site_refinement_flags_adp
_atom_site_refinement_flags_occupancy
_atom_site_disorder_assembly
_atom_site_disorder_group
C1 C 0.5498(4) 0.2946(5) 0.2284(4) 0.0135(7) Uani 1 1 d . . . . .
C2 C 0.5252(4) 0.1408(5) 0.3676(4) 0.0148(7) Uani 1 1 d . . . . .
C3 C 0.3698(4) 0.1480(5) 0.4257(4) 0.0183(7) Uani 1 1 d . . . . .
H3 H 0.279693 0.248853 0.374243 0.022 Uiso 1 1 calc R U . . .
C4 C 0.6569(4) -0.0118(5) 0.4432(4) 0.0188(7) Uani 1 1 d . . . . .
C5 C -0.1748(4) 0.7988(5) -0.0328(4) 0.0137(7) Uani 1 1 d . . . . .
C6 C -0.3433(4) 0.9038(5) -0.0173(4) 0.0141(7) Uani 1 1 d . . . . .
C7 C -0.4722(4) 0.8233(5) 0.0277(4) 0.0149(7) Uani 1 1 d . . . . .
H7 H -0.453019 0.702514 0.047478 0.018 Uiso 1 1 calc R U . . .
C8 C 0.3717(4) 0.9186(5) 0.0439(4) 0.0141(7) Uani 1 1 d . . . . .
C9 C -0.0614(4) 0.4995(5) 0.3417(4) 0.0199(8) Uani 1 1 d . . . . .
C10 C -0.2325(6) 0.3448(6) 0.5035(5) 0.0320(10) Uani 1 1 d . . . . .
H10A H -0.198328 0.303083 0.610638 0.038 Uiso 1 1 calc R U . . .
H10B H -0.302141 0.273050 0.496285 0.038 Uiso 1 1 calc R U . . .
C11 C -0.3228(5) 0.5400(6) 0.4328(6) 0.0363(11) Uani 1 1 d . . . . .
H11A H -0.413093 0.566855 0.359529 0.044 Uiso 1 1 calc R U . . .
H11B H -0.369263 0.580844 0.510208 0.044 Uiso 1 1 calc R U . . .
N1 N -0.1911(4) 0.6199(5) 0.3581(4) 0.0274(8) Uani 1 1 d . . . . .
H1 H -0.195867 0.732257 0.327661 0.033 Uiso 1 1 calc R U . . .
N2 N -0.0889(4) 0.3371(4) 0.4126(4) 0.0250(7) Uani 1 1 d . . . . .
H2 H -0.028959 0.241299 0.404840 0.030 Uiso 1 1 calc R U . . .
O1 O 0.4311(3) 0.4303(3) 0.1707(3) 0.0180(5) Uani 1 1 d . . . . .
O2 O 0.3054(3) 0.7216(3) -0.1788(3) 0.0186(5) Uani 1 1 d . . . . .
O3 O 0.8124(3) -0.0289(4) 0.3906(4) 0.0337(8) Uani 1 1 d . . . . .
H3A H 0.813146 0.062536 0.311706 0.050 Uiso 1 1 calc R U . . .
O4 O -0.1511(3) 0.6418(3) -0.0143(3) 0.0203(6) Uani 1 1 d . . . . .
O5 O -0.0566(3) 0.8709(3) -0.0602(3) 0.0208(6) Uani 1 1 d . . . . .
O6 O 0.2484(3) 0.8348(3) 0.0875(3) 0.0187(6) Uani 1 1 d . . . . .
H6 H 0.159325 0.907419 0.088544 0.028 Uiso 1 1 calc R U . . .
O7 O 0.0637(3) 0.5328(4) 0.2726(3) 0.0250(6) Uani 1 1 d . . . . .
Ca1 Ca 0.17820(8) 0.60051(9) 0.04327(8) 0.01170(18) Uani 1 1 d . . . . .

loop_
_atom_site_aniso_label
_atom_site_aniso_U_11
_atom_site_aniso_U_22
_atom_site_aniso_U_33
_atom_site_aniso_U_23
_atom_site_aniso_U_13
_atom_site_aniso_U_12
C1 0.0121(14) 0.0143(17) 0.0136(15) -0.0062(13) 0.0015(12) -0.0025(12)
C2 0.0159(16) 0.0104(16) 0.0144(16) -0.0016(13) 0.0020(12) -0.0047(13)
C3 0.0135(16) 0.0144(17) 0.0198(17) -0.0032(14) 0.0023(13) -0.0002(13)
C4 0.0126(15) 0.0161(18) 0.0221(18) -0.0048(14) 0.0068(13) -0.0026(13)
C5 0.0078(14) 0.0129(16) 0.0194(16) -0.0075(13) -0.0003(12) 0.0000(12)
C6 0.0071(14) 0.0139(17) 0.0216(17) -0.0090(14) -0.0002(12) -0.0008(12)
C7 0.0092(14) 0.0123(16) 0.0243(18) -0.0091(14) 0.0003(12) -0.0025(12)
C8 0.0108(14) 0.0146(17) 0.0187(16) -0.0092(13) 0.0009(12) -0.0028(12)
C9 0.0180(17) 0.028(2) 0.0133(16) -0.0091(15) 0.0014(13) -0.0053(15)
C10 0.035(2) 0.043(3) 0.027(2) -0.014(2) 0.0067(18) -0.025(2)
C11 0.027(2) 0.044(3) 0.055(3) -0.034(2) 0.030(2) -0.022(2)
N1 0.0207(16) 0.0247(18) 0.044(2) -0.0197(16) 0.0176(15) -0.0119(14)
N2 0.0186(15) 0.0201(17) 0.0350(19) -0.0103(15) 0.0026(14) -0.0060(13)
O1 0.0123(11) 0.0135(12) 0.0198(13) -0.0006(10) 0.0006(9) -0.0016(9)
O2 0.0128(11) 0.0185(13) 0.0196(13) -0.0038(10) 0.0045(9) -0.0050(10)
O3 0.0137(13) 0.0189(15) 0.0391(18) 0.0084(12) 0.0129(12) 0.0024(11)
O4 0.0154(12) 0.0126(13) 0.0354(15) -0.0142(11) 0.0020(11) -0.0014(10)
O5 0.0080(11) 0.0150(13) 0.0401(16) -0.0132(12) 0.0038(10) -0.0024(9)
O6 0.0092(11) 0.0144(13) 0.0348(15) -0.0133(11) 0.0064(10) -0.0035(9)
O7 0.0170(13) 0.0331(17) 0.0221(14) -0.0096(12) 0.0076(10) -0.0079(11)
Ca1 0.0099(3) 0.0089(3) 0.0151(3) -0.0044(2) 0.0032(2) -0.0026(2)

loop_
_atom_type_symbol
_atom_type_description
_atom_type_scat_dispersion_real
_atom_type_scat_dispersion_imag
_atom_type_scat_source
C C 0.0033 0.0016 'International Tables Vol C Tables 4.2.6.8 and 6.1.1.4'
H H 0.0000 0.0000 'International Tables Vol C Tables 4.2.6.8 and 6.1.1.4'
N N 0.0061 0.0033 'International Tables Vol C Tables 4.2.6.8 and 6.1.1.4'
O O 0.0106 0.0060 'International Tables Vol C Tables 4.2.6.8 and 6.1.1.4'
Ca Ca 0.2262 0.3064 'International Tables Vol C Tables 4.2.6.8 and 6.1.1.4'

loop_
_geom_angle_atom_site_label_1
_geom_angle_atom_site_label_2
_geom_angle_atom_site_label_3
_geom_angle
_geom_angle_site_symmetry_1
_geom_angle_site_symmetry_3
_geom_angle_publ_flag
O1 C1 O2 124.3(3) . 2_665 ?
O1 C1 C2 119.0(3) . . ?
O2 C1 C2 116.7(3) 2_665 . ?
C3 C2 C4 118.6(3) . . ?
C3 C2 C1 119.7(3) . . ?
C4 C2 C1 121.7(3) . . ?
C4 C3 C2 121.5(3) 2_656 . ?
C4 C3 H3 119.2 2_656 . ?
C2 C3 H3 119.2 . . ?
O3 C4 C3 118.5(3) . 2_656 ?
O3 C4 C2 121.7(3) . . ?
C3 C4 C2 119.8(3) 2_656 . ?
O4 C5 O5 121.3(3) . . ?
O4 C5 C6 120.5(3) . . ?
O5 C5 C6 118.2(3) . . ?
O4 C5 Ca1 68.70(18) . . ?
O5 C5 Ca1 55.88(16) . . ?
C6 C5 Ca1 158.3(2) . . ?
C7 C6 C8 119.6(3) . 2_575 ?
C7 C6 C5 119.8(3) . . ?
C8 C6 C5 120.6(3) 2_575 . ?
C8 C7 C6 120.4(3) 1_455 . ?
C8 C7 H7 119.8 1_455 . ?
C6 C7 H7 119.8 . . ?
O6 C8 C7 118.5(3) . 1_655 ?
O6 C8 C6 121.4(3) . 2_575 ?
C7 C8 C6 120.0(3) 1_655 2_575 ?
O7 C9 N1 125.2(4) . . ?
O7 C9 N2 125.9(4) . . ?
N1 C9 N2 108.9(3) . . ?
N2 C10 C11 102.5(3) . . ?
N2 C10 H10A 111.3 . . ?
C11 C10 H10A 111.3 . . ?
N2 C10 H10B 111.3 . . ?
C11 C10 H10B 111.3 . . ?
H10A C10 H10B 109.2 . . ?
N1 C11 C10 102.1(3) . . ?
N1 C11 H11A 111.4 . . ?
C10 C11 H11A 111.4 . . ?
N1 C11 H11B 111.4 . . ?
C10 C11 H11B 111.4 . . ?
H11A C11 H11B 109.2 . . ?
C9 N1 C11 111.2(3) . . ?
C9 N1 H1 124.4 . . ?
C11 N1 H1 124.4 . . ?
C9 N2 C10 110.1(3) . . ?
C9 N2 H2 125.0 . . ?
C10 N2 H2 125.0 . . ?
C1 O1 Ca1 156.9(2) . . ?
C1 O2 Ca1 139.2(2) 2_665 . ?
C4 O3 H3A 109.5 . . ?
C5 O4 Ca1 160.7(2) . 2_565 ?
C5 O4 Ca1 86.18(19) . . ?
Ca1 O4 Ca1 109.57(9) 2_565 . ?
C5 O5 Ca1 99.0(2) . . ?
C8 O6 Ca1 134.4(2) . . ?
C8 O6 H6 109.5 . . ?
Ca1 O6 H6 107.9 . . ?
C9 O7 Ca1 144.0(3) . . ?
O7 Ca1 O1 88.05(10) . . ?
O7 Ca1 O4 96.36(11) . 2_565 ?
O1 Ca1 O4 88.63(9) . 2_565 ?
O7 Ca1 O2 166.65(10) . . ?
O1 Ca1 O2 91.08(9) . . ?
O4 Ca1 O2 96.94(10) 2_565 . ?
O7 Ca1 O5 87.61(10) . . ?
O1 Ca1 O5 155.04(10) . . ?
O4 Ca1 O5 116.29(9) 2_565 . ?
O2 Ca1 O5 87.58(9) . . ?
O7 Ca1 O6 84.78(10) . . ?
O1 Ca1 O6 83.33(9) . . ?
O4 Ca1 O6 171.84(9) 2_565 . ?
O2 Ca1 O6 81.88(9) . . ?
O5 Ca1 O6 71.80(9) . . ?
O7 Ca1 O4 74.87(9) . . ?
O1 Ca1 O4 150.84(9) . . ?
O4 Ca1 O4 70.43(9) 2_565 . ?
O2 Ca1 O4 110.89(9) . . ?
O5 Ca1 O4 49.44(8) . . ?
O6 Ca1 O4 117.58(8) . . ?
O7 Ca1 C5 75.84(10) . . ?
O1 Ca1 C5 163.76(10) . . ?
O4 Ca1 C5 95.10(10) 2_565 . ?
O2 Ca1 C5 104.10(9) . . ?
O5 Ca1 C5 25.16(9) . . ?
O6 Ca1 C5 93.02(9) . . ?
O4 Ca1 C5 25.13(9) . . ?
O7 Ca1 Ca1 83.61(8) . 2_565 ?
O1 Ca1 Ca1 124.49(7) . 2_565 ?
O4 Ca1 Ca1 38.71(6) 2_565 2_565 ?
O2 Ca1 Ca1 107.70(7) . 2_565 ?
O5 Ca1 Ca1 79.37(6) . 2_565 ?
O6 Ca1 Ca1 149.27(6) . 2_565 ?
O4 Ca1 Ca1 31.72(5) . 2_565 ?
C5 Ca1 Ca1 56.54(7) . 2_565 ?

loop_
_geom_bond_atom_site_label_1
_geom_bond_atom_site_label_2
_geom_bond_distance
_geom_bond_site_symmetry_2
_geom_bond_publ_flag
C1 O1 1.250(4) . ?
C1 O2 1.276(4) 2_665 ?
C1 C2 1.499(5) . ?
C2 C3 1.388(5) . ?
C2 C4 1.411(5) . ?
C3 C4 1.382(5) 2_656 ?
C3 H3 0.9500 . ?
C4 O3 1.368(4) . ?
C5 O4 1.256(4) . ?
C5 O5 1.270(4) . ?
C5 C6 1.500(4) . ?
C5 Ca1 2.951(3) . ?
C6 C7 1.395(5) . ?
C6 C8 1.404(5) 2_575 ?
C7 C8 1.387(4) 1_455 ?
C7 H7 0.9500 . ?
C8 O6 1.369(4) . ?
C9 O7 1.247(4) . ?
C9 N1 1.345(5) . ?
C9 N2 1.358(5) . ?
C10 N2 1.461(5) . ?
C10 C11 1.512(7) . ?
C10 H10A 0.9900 . ?
C10 H10B 0.9900 . ?
C11 N1 1.457(5) . ?
C11 H11A 0.9900 . ?
C11 H11B 0.9900 . ?
N1 H1 0.8800 . ?
N2 H2 0.8800 . ?
O1 Ca1 2.303(2) . ?
O2 Ca1 2.317(3) . ?
O3 H3A 0.8400 . ?
O4 Ca1 2.316(3) 2_565 ?
O4 Ca1 2.755(3) . ?
O5 Ca1 2.473(3) . ?
O6 Ca1 2.480(3) . ?
O6 H6 0.8400 . ?
O7 Ca1 2.294(3) . ?
Ca1 Ca1 4.1516(14) 2_565 ?
